data_4129446
loop_
_publ_author_name
'Nacsa, Eric D.'
'Lambert, Tristan H.'

_publ_section_title
;
 Higher-Order Cyclopropenimine Superbases: Direct Neutral Br\/onsted Base
 Catalyzed Michael Reactions with \a-Aryl Esters.
;
_journal_issue 32
_journal_name_full 'Journal of the American Chemical Society'
_journal_page_first 10246
_journal_page_last 10253
_journal_paper_doi 10.1021/jacs.5b05033
_journal_volume 137
_journal_year 2015
_chemical_formula_sum 'C35 H66 B F4 N7'
_chemical_formula_weight 671.75
_space_group_crystal_system triclinic
_space_group_IT_number 2
_space_group_name_Hall '-P 1'
_space_group_name_H-M_alt 'P -1'
_atom_sites_solution_hydrogens mixed
_audit_creation_method SHELXL-2013
_cell_angle_alpha 94.896(3)
_cell_angle_beta 91.124(3)
_cell_angle_gamma 114.606(3)
_cell_formula_units_Z 2
_cell_length_a 11.610(2)
_cell_length_b 13.349(3)
_cell_length_c 14.323(3)
_cell_measurement_reflns_used 9843
_cell_measurement_temperature 130(2)
_cell_measurement_theta_max 30.77
_cell_measurement_theta_min 2.33
_cell_volume 2007.1(7)
_computing_cell_refinement 'Bruker SAINT'
_computing_data_collection 'Bruker APEX2'
_computing_data_reduction 'Bruker SAINT'
_computing_molecular_graphics 'Bruker SHELXTL'
_computing_publication_material 'Bruker SHELXTL'
_computing_structure_refinement 'SHELXL-2013 (Sheldrick, 2013)'
_computing_structure_solution 'SHELXS-97 (Sheldrick 2008)'
_diffrn_ambient_temperature 130(2)
_diffrn_measured_fraction_theta_full 0.999
_diffrn_measured_fraction_theta_max 0.992
_diffrn_measurement_device_type 'Bruker APEX-II CCD'
_diffrn_measurement_method '\f and \w scans'
_diffrn_radiation_type MoK\a
_diffrn_radiation_wavelength 0.71073
_diffrn_reflns_av_R_equivalents 0.0332
_diffrn_reflns_av_unetI/netI 0.0383
_diffrn_reflns_Laue_measured_fraction_full 0.999
_diffrn_reflns_Laue_measured_fraction_max 0.992
_diffrn_reflns_limit_h_max 16
_diffrn_reflns_limit_h_min -16
_diffrn_reflns_limit_k_max 19
_diffrn_reflns_limit_k_min -19
_diffrn_reflns_limit_l_max 20
_diffrn_reflns_limit_l_min -20
_diffrn_reflns_number 33237
_diffrn_reflns_point_group_measured_fraction_full 0.999
_diffrn_reflns_point_group_measured_fraction_max 0.992
_diffrn_reflns_theta_full 25.242
_diffrn_reflns_theta_max 30.792
_diffrn_reflns_theta_min 1.430
_exptl_absorpt_coefficient_mu 0.079
_exptl_absorpt_correction_T_max 0.7461
_exptl_absorpt_correction_T_min 0.6976
_exptl_absorpt_correction_type empirical
_exptl_absorpt_process_details sadabs
_exptl_crystal_colour colorless
_exptl_crystal_density_diffrn 1.112
_exptl_crystal_description block
_exptl_crystal_F_000 732
_exptl_crystal_size_max 0.450
_exptl_crystal_size_mid 0.350
_exptl_crystal_size_min 0.220
_refine_diff_density_max 1.144
_refine_diff_density_min -0.406
_refine_diff_density_rms 0.056
_refine_ls_extinction_method none
_refine_ls_goodness_of_fit_ref 1.048
_refine_ls_hydrogen_treatment mixed
_refine_ls_matrix_type full
_refine_ls_number_parameters 444
_refine_ls_number_reflns 12464
_refine_ls_number_restraints 0
_refine_ls_restrained_S_all 1.048
_refine_ls_R_factor_all 0.0818
_refine_ls_R_factor_gt 0.0611
_refine_ls_shift/su_max 0.000
_refine_ls_shift/su_mean 0.000
_refine_ls_structure_factor_coef Fsqd
_refine_ls_weighting_details 'w=1/[\s^2^(Fo^2^)+(0.0932P)^2^+0.6968P] where P=(Fo^2^+2Fc^2^)/3'
_refine_ls_weighting_scheme calc
_refine_ls_wR_factor_gt 0.1678
_refine_ls_wR_factor_ref 0.1858
_reflns_Friedel_coverage 0.000
_reflns_number_gt 9176
_reflns_number_total 12464
_reflns_threshold_expression 'I > 2\s(I)'
_cod_data_source_file ja5b05033_si_003.cif
_cod_data_source_block s
_cod_database_code 4129446
_shelx_space_group_comment
; 
The symmetry employed for this shelxl refinement is uniquely defined 
by the following loop, which should always be used as a source of 
symmetry information in preference to the above space-group names. 
They are only intended as comments. 
;
_shelx_estimated_absorpt_t_min 0.965
_shelx_estimated_absorpt_t_max 0.983
_shelxl_version_number 2013-4

loop_
_space_group_symop_operation_xyz
'x, y, z'
'-x, -y, -z'

loop_
_atom_site_label
_atom_site_type_symbol
_atom_site_fract_x
_atom_site_fract_y
_atom_site_fract_z
_atom_site_U_iso_or_equiv
_atom_site_adp_type
_atom_site_occupancy
_atom_site_site_symmetry_order
_atom_site_calc_flag
_atom_site_refinement_flags_posn
_atom_site_refinement_flags_adp
N1 N 0.52211(11) 0.11636(9) 0.27408(8) 0.0234(2) Uani 1 1 d . .
N2 N 0.38427(11) 0.20146(10) 0.31069(8) 0.0234(2) Uani 1 1 d . .
N3 N 0.56778(11) 0.28900(10) 0.22858(9) 0.0251(2) Uani 1 1 d . .
N4 N 0.47586(11) -0.14678(10) 0.34636(9) 0.0249(2) Uani 1 1 d . .
N5 N 0.18984(11) -0.10842(10) 0.26213(9) 0.0249(2) Uani 1 1 d . .
N6 N 0.16925(11) 0.32683(10) 0.36689(8) 0.0241(2) Uani 1 1 d . .
N7 N 0.25030(14) 0.29286(14) 0.11560(9) 0.0374(3) Uani 1 1 d . .
B B 0.75115(17) 0.60160(15) 0.23724(13) 0.0322(3) Uani 1 1 d . .
F1 F 0.81445(11) 0.56852(10) 0.30300(8) 0.0473(3) Uani 1 1 d . .
F2 F 0.62369(9) 0.52681(8) 0.22690(9) 0.0447(3) Uani 1 1 d . .
F3 F 0.80703(12) 0.60490(13) 0.15261(8) 0.0595(3) Uani 1 1 d . .
F4 F 0.76091(11) 0.70667(9) 0.26814(10) 0.0571(3) Uani 1 1 d . .
C C 0.48753(12) 0.19999(11) 0.26917(9) 0.0211(2) Uani 1 1 d . .
C1 C 0.43488(12) 0.01729(11) 0.29135(9) 0.0207(2) Uani 1 1 d . .
C2 C 0.41950(12) -0.08532(11) 0.31685(9) 0.0206(2) Uani 1 1 d . .
C3 C 0.31356(12) -0.06968(11) 0.28607(9) 0.0209(2) Uani 1 1 d . .
C4 C 0.67836(16) -0.06250(16) 0.26997(13) 0.0395(4) Uani 1 1 d . .
H4A H 0.6477 -0.1274 0.2233 0.059 Uiso 1 1 calc R U
H4B H 0.7707 -0.0339 0.2804 0.059 Uiso 1 1 calc R U
H4C H 0.6567 -0.0050 0.2471 0.059 Uiso 1 1 calc R U
C5 C 0.61630(13) -0.09528(12) 0.36165(11) 0.0284(3) Uani 1 1 d . .
H5A H 0.6417 -0.1527 0.3836 0.034 Uiso 1 1 calc R U
C6 C 0.66162(16) 0.00144(15) 0.43809(13) 0.0399(4) Uani 1 1 d . .
H6A H 0.6208 -0.0238 0.4962 0.060 Uiso 1 1 calc R U
H6B H 0.6394 0.0600 0.4183 0.060 Uiso 1 1 calc R U
H6C H 0.7539 0.0304 0.4491 0.060 Uiso 1 1 calc R U
C7 C 0.44105(16) -0.34250(13) 0.31038(12) 0.0334(3) Uani 1 1 d . .
H7A H 0.4265 -0.3376 0.2436 0.050 Uiso 1 1 calc R U
H7B H 0.3896 -0.4180 0.3255 0.050 Uiso 1 1 calc R U
H7C H 0.5311 -0.3241 0.3241 0.050 Uiso 1 1 calc R U
C8 C 0.40367(13) -0.26115(11) 0.36962(10) 0.0252(3) Uani 1 1 d . .
H8A H 0.3121 -0.2816 0.3530 0.030 Uiso 1 1 calc R U
C9 C 0.41660(17) -0.26802(14) 0.47503(11) 0.0353(3) Uani 1 1 d . .
H9A H 0.3875 -0.2171 0.5094 0.053 Uiso 1 1 calc R U
H9B H 0.5057 -0.2475 0.4940 0.053 Uiso 1 1 calc R U
H9C H 0.3649 -0.3439 0.4892 0.053 Uiso 1 1 calc R U
C10 C 0.12013(14) -0.31033(12) 0.21397(11) 0.0289(3) Uani 1 1 d . .
H10A H 0.1081 -0.3006 0.1480 0.043 Uiso 1 1 calc R U
H10B H 0.0594 -0.3841 0.2271 0.043 Uiso 1 1 calc R U
H10C H 0.2068 -0.3028 0.2265 0.043 Uiso 1 1 calc R U
C11 C 0.09847(13) -0.22237(11) 0.27681(10) 0.0248(3) Uani 1 1 d . .
H11A H 0.0126 -0.2285 0.2569 0.030 Uiso 1 1 calc R U
C12 C 0.09513(14) -0.23890(13) 0.38080(11) 0.0308(3) Uani 1 1 d . .
H12A H 0.0685 -0.1861 0.4150 0.046 Uiso 1 1 calc R U
H12B H 0.1799 -0.2266 0.4052 0.046 Uiso 1 1 calc R U
H12C H 0.0348 -0.3146 0.3891 0.046 Uiso 1 1 calc R U
C13 C 0.04650(19) -0.01501(18) 0.2841(2) 0.0622(7) Uani 1 1 d . .
H13A H 0.0869 0.0156 0.3471 0.093 Uiso 1 1 calc R U
H13B H -0.0275 -0.0852 0.2882 0.093 Uiso 1 1 calc R U
H13C H 0.0194 0.0374 0.2574 0.093 Uiso 1 1 calc R U
C14 C 0.14088(15) -0.03505(13) 0.22158(13) 0.0365(4) Uani 1 1 d . .
H14A H 0.2142 0.0380 0.2173 0.044 Uiso 1 1 calc R U
C15 C 0.0830(2) -0.08266(18) 0.12229(16) 0.0557(6) Uani 1 1 d . .
H15A H 0.1480 -0.0896 0.0830 0.084 Uiso 1 1 calc R U
H15B H 0.0511 -0.0331 0.0958 0.084 Uiso 1 1 calc R U
H15C H 0.0129 -0.1558 0.1243 0.084 Uiso 1 1 calc R U
C16 C 0.32177(12) 0.25701(10) 0.27868(9) 0.0204(2) Uani 1 1 d . .
C17 C 0.23368(12) 0.29999(11) 0.30045(9) 0.0209(2) Uani 1 1 d . .
C18 C 0.26521(13) 0.28994(12) 0.20769(9) 0.0243(3) Uani 1 1 d . .
C19 C 0.33999(14) 0.40012(13) 0.49338(10) 0.0295(3) Uani 1 1 d . .
H19A H 0.3537 0.4750 0.4803 0.044 Uiso 1 1 calc R U
H19B H 0.3963 0.3765 0.4567 0.044 Uiso 1 1 calc R U
H19C H 0.3584 0.4001 0.5604 0.044 Uiso 1 1 calc R U
C20 C 0.20263(13) 0.32070(12) 0.46657(9) 0.0232(3) Uani 1 1 d . .
H20A H 0.1479 0.3455 0.5066 0.028 Uiso 1 1 calc R U
C21 C 0.17586(15) 0.20290(13) 0.48638(10) 0.0289(3) Uani 1 1 d . .
H21A H 0.0875 0.1536 0.4665 0.043 Uiso 1 1 calc R U
H21B H 0.1901 0.2012 0.5538 0.043 Uiso 1 1 calc R U
H21C H 0.2328 0.1781 0.4516 0.043 Uiso 1 1 calc R U
C22 C 0.08068(18) 0.46659(15) 0.39219(13) 0.0389(4) Uani 1 1 d . .
H22A H 0.1623 0.5236 0.3770 0.058 Uiso 1 1 calc R U
H22B H 0.0794 0.4632 0.4603 0.058 Uiso 1 1 calc R U
H22C H 0.0119 0.4850 0.3707 0.058 Uiso 1 1 calc R U
C23 C 0.06275(13) 0.35485(12) 0.34347(9) 0.0253(3) Uani 1 1 d . .
H23A H 0.0611 0.3605 0.2743 0.030 Uiso 1 1 calc R U
C24 C -0.06331(16) 0.26299(17) 0.36378(13) 0.0435(4) Uani 1 1 d . .
H24A H -0.0733 0.1932 0.3289 0.065 Uiso 1 1 calc R U
H24B H -0.1328 0.2816 0.3444 0.065 Uiso 1 1 calc R U
H24C H -0.0650 0.2550 0.4312 0.065 Uiso 1 1 calc R U
C25 C 0.42430(17) 0.35663(17) 0.01021(13) 0.0430(4) Uani 1 1 d . .
H25A H 0.4779 0.4123 0.0603 0.065 Uiso 1 1 calc R U
H25B H 0.3782 0.3883 -0.0267 0.065 Uiso 1 1 calc R U
H25C H 0.4776 0.3337 -0.0307 0.065 Uiso 1 1 calc R U
C26 C 0.33110(16) 0.25783(15) 0.05268(11) 0.0352(3) Uani 1 1 d . .
H26A H 0.3806 0.2297 0.0924 0.042 Uiso 1 1 calc R U
C27 C 0.2527(2) 0.16476(18) -0.02180(14) 0.0485(5) Uani 1 1 d . .
H27A H 0.1863 0.1056 0.0079 0.073 Uiso 1 1 calc R U
H27B H 0.3077 0.1353 -0.0536 0.073 Uiso 1 1 calc R U
H27C H 0.2134 0.1933 -0.0677 0.073 Uiso 1 1 calc R U
C28 C 0.0263(2) 0.2570(3) 0.08825(16) 0.0753(9) Uani 1 1 d . .
H28A H 0.0063 0.1829 0.0572 0.113 Uiso 1 1 calc R U
H28B H -0.0295 0.2866 0.0608 0.113 Uiso 1 1 calc R U
H28C H 0.0136 0.2527 0.1555 0.113 Uiso 1 1 calc R U
C29 C 0.1637(2) 0.3329(2) 0.07463(12) 0.0486(5) Uani 1 1 d . .
H29A H 0.1743 0.3306 0.0055 0.058 Uiso 1 1 calc R U
C30 C 0.1985(3) 0.4503(2) 0.10995(15) 0.0615(6) Uani 1 1 d . .
H30A H 0.2770 0.4980 0.0828 0.092 Uiso 1 1 calc R U
H30B H 0.2113 0.4595 0.1785 0.092 Uiso 1 1 calc R U
H30C H 0.1301 0.4710 0.0918 0.092 Uiso 1 1 calc R U
C31 C 0.68968(13) 0.29975(13) 0.19285(11) 0.0299(3) Uani 1 1 d . .
H31A H 0.7139 0.2446 0.2192 0.036 Uiso 1 1 calc R U
H31B H 0.7557 0.3743 0.2150 0.036 Uiso 1 1 calc R U
C32 C 0.68663(15) 0.28311(15) 0.08631(12) 0.0366(4) Uani 1 1 d . .
H32A H 0.7745 0.3044 0.0670 0.044 Uiso 1 1 calc R U
H32B H 0.6544 0.3335 0.0600 0.044 Uiso 1 1 calc R U
C33 C 0.60473(17) 0.16499(17) 0.04422(12) 0.0408(4) Uani 1 1 d . .
H33A H 0.5171 0.1431 0.0641 0.049 Uiso 1 1 calc R U
H33B H 0.6377 0.1146 0.0695 0.049 Uiso 1 1 calc R U
C34 C 0.6012(2) 0.1504(2) -0.06271(15) 0.0575(6) Uani 1 1 d . .
H34A H 0.5489 0.0727 -0.0854 0.086 Uiso 1 1 calc R U
H34B H 0.6876 0.1718 -0.0831 0.086 Uiso 1 1 calc R U
H34C H 0.5648 0.1974 -0.0884 0.086 Uiso 1 1 calc R U
H1 H 0.5594(19) 0.3458(18) 0.2364(14) 0.038(5) Uiso 1 1 d . .

loop_
_atom_site_aniso_label
_atom_site_aniso_U_11
_atom_site_aniso_U_22
_atom_site_aniso_U_33
_atom_site_aniso_U_23
_atom_site_aniso_U_13
_atom_site_aniso_U_12
N1 0.0215(5) 0.0240(5) 0.0274(5) 0.0032(4) 0.0014(4) 0.0121(4)
N2 0.0268(5) 0.0249(5) 0.0228(5) 0.0030(4) 0.0037(4) 0.0151(5)
N3 0.0233(5) 0.0244(6) 0.0294(6) 0.0038(4) 0.0018(4) 0.0115(5)
N4 0.0195(5) 0.0255(5) 0.0324(6) 0.0040(4) -0.0023(4) 0.0121(4)
N5 0.0197(5) 0.0240(5) 0.0328(6) 0.0008(4) -0.0040(4) 0.0115(4)
N6 0.0280(6) 0.0348(6) 0.0167(5) 0.0005(4) -0.0011(4) 0.0208(5)
N7 0.0362(7) 0.0640(10) 0.0198(6) 0.0048(6) -0.0009(5) 0.0285(7)
B 0.0292(8) 0.0325(8) 0.0310(8) -0.0006(6) 0.0000(6) 0.0099(7)
F1 0.0439(6) 0.0556(7) 0.0377(5) 0.0064(5) -0.0089(4) 0.0163(5)
F2 0.0299(5) 0.0312(5) 0.0673(7) -0.0007(5) -0.0061(5) 0.0087(4)
F3 0.0572(7) 0.0982(10) 0.0306(5) 0.0098(6) 0.0093(5) 0.0389(7)
F4 0.0462(6) 0.0321(5) 0.0840(9) -0.0076(5) 0.0005(6) 0.0103(5)
C 0.0210(6) 0.0233(6) 0.0197(5) 0.0002(4) -0.0017(4) 0.0106(5)
C1 0.0206(6) 0.0255(6) 0.0193(5) -0.0009(4) 0.0004(4) 0.0136(5)
C2 0.0192(5) 0.0248(6) 0.0199(5) 0.0006(4) 0.0002(4) 0.0116(5)
C3 0.0210(6) 0.0240(6) 0.0203(5) -0.0013(4) -0.0003(4) 0.0127(5)
C4 0.0268(7) 0.0483(10) 0.0477(10) 0.0045(8) 0.0081(7) 0.0199(7)
C5 0.0200(6) 0.0295(7) 0.0386(8) 0.0015(6) -0.0043(5) 0.0137(5)
C6 0.0299(8) 0.0417(9) 0.0432(9) -0.0059(7) -0.0099(7) 0.0126(7)
C7 0.0376(8) 0.0298(7) 0.0368(8) -0.0010(6) -0.0011(6) 0.0189(6)
C8 0.0251(6) 0.0234(6) 0.0294(6) 0.0028(5) -0.0020(5) 0.0127(5)
C9 0.0470(9) 0.0322(8) 0.0306(7) 0.0048(6) -0.0010(6) 0.0205(7)
C10 0.0298(7) 0.0281(7) 0.0295(7) -0.0031(5) -0.0016(5) 0.0140(6)
C11 0.0193(6) 0.0250(6) 0.0299(6) -0.0014(5) -0.0009(5) 0.0101(5)
C12 0.0268(7) 0.0366(8) 0.0299(7) 0.0010(6) 0.0060(5) 0.0144(6)
C13 0.0387(10) 0.0436(10) 0.110(2) -0.0231(11) -0.0131(11) 0.0298(9)
C14 0.0263(7) 0.0254(7) 0.0587(10) 0.0008(7) -0.0158(7) 0.0134(6)
C15 0.0528(11) 0.0512(11) 0.0594(12) 0.0143(9) -0.0252(10) 0.0179(9)
C16 0.0216(6) 0.0210(6) 0.0183(5) -0.0005(4) 0.0005(4) 0.0092(5)
C17 0.0219(6) 0.0232(6) 0.0185(5) 0.0008(4) -0.0012(4) 0.0106(5)
C18 0.0225(6) 0.0321(7) 0.0184(6) 0.0008(5) -0.0008(5) 0.0119(5)
C19 0.0308(7) 0.0321(7) 0.0250(6) -0.0004(5) -0.0049(5) 0.0133(6)
C20 0.0265(6) 0.0313(7) 0.0155(5) 0.0012(5) -0.0005(4) 0.0162(5)
C21 0.0309(7) 0.0328(7) 0.0258(6) 0.0060(5) 0.0012(5) 0.0156(6)
C22 0.0461(9) 0.0406(9) 0.0423(9) 0.0021(7) 0.0049(7) 0.0309(8)
C23 0.0257(6) 0.0364(7) 0.0208(6) 0.0034(5) 0.0008(5) 0.0200(6)
C24 0.0266(7) 0.0559(11) 0.0426(9) 0.0099(8) -0.0076(7) 0.0115(7)
C25 0.0339(8) 0.0583(11) 0.0378(9) 0.0094(8) 0.0026(7) 0.0193(8)
C26 0.0365(8) 0.0516(10) 0.0245(7) 0.0021(6) 0.0017(6) 0.0258(7)
C27 0.0513(11) 0.0558(11) 0.0394(9) -0.0074(8) 0.0026(8) 0.0257(9)
C28 0.0470(12) 0.140(3) 0.0456(12) -0.0278(14) -0.0167(9) 0.0538(15)
C29 0.0614(12) 0.0845(15) 0.0251(7) 0.0019(8) -0.0036(7) 0.0563(12)
C30 0.0892(17) 0.0933(17) 0.0363(10) 0.0070(10) 0.0056(10) 0.0721(16)
C31 0.0183(6) 0.0326(7) 0.0382(8) 0.0088(6) 0.0015(5) 0.0091(5)
C32 0.0254(7) 0.0496(9) 0.0398(8) 0.0147(7) 0.0107(6) 0.0185(7)
C33 0.0377(9) 0.0549(10) 0.0358(8) 0.0034(7) 0.0101(7) 0.0253(8)
C34 0.0637(13) 0.0770(15) 0.0378(10) 0.0016(9) 0.0174(9) 0.0356(12)

loop_
_atom_type_symbol
_atom_type_description
_atom_type_scat_dispersion_real
_atom_type_scat_dispersion_imag
_atom_type_scat_source
C C 0.0033 0.0016 'International Tables Vol C Tables 4.2.6.8 and 6.1.1.4'
H H 0.0000 0.0000 'International Tables Vol C Tables 4.2.6.8 and 6.1.1.4'
B B 0.0013 0.0007 'International Tables Vol C Tables 4.2.6.8 and 6.1.1.4'
N N 0.0061 0.0033 'International Tables Vol C Tables 4.2.6.8 and 6.1.1.4'
F F 0.0171 0.0103 'International Tables Vol C Tables 4.2.6.8 and 6.1.1.4'

loop_
_geom_angle_atom_site_label_1
_geom_angle_atom_site_label_2
_geom_angle_atom_site_label_3
_geom_angle
C1 N1 C 118.99(11)
C16 N2 C 121.65(12)
C N3 C31 124.09(12)
C2 N4 C8 122.48(11)
C2 N4 C5 118.34(12)
C8 N4 C5 119.08(11)
C3 N5 C14 119.10(12)
C3 N5 C11 122.50(11)
C14 N5 C11 118.39(11)
C17 N6 C23 121.83(11)
C17 N6 C20 117.94(11)
C23 N6 C20 120.12(10)
C18 N7 C29 123.04(14)
C18 N7 C26 117.83(13)
C29 N7 C26 119.07(13)
F3 B F4 109.51(15)
F3 B F1 108.89(15)
F4 B F1 109.06(14)
F3 B F2 110.15(14)
F4 B F2 109.69(14)
F1 B F2 109.52(14)
N1 C N3 116.77(12)
N1 C N2 122.20(12)
N3 C N2 120.71(12)
N1 C1 C2 143.20(12)
N1 C1 C3 155.37(13)
C2 C1 C3 60.30(9)
N4 C2 C1 146.69(13)
N4 C2 C3 153.03(13)
C1 C2 C3 60.24(9)
N5 C3 C1 149.20(13)
N5 C3 C2 151.16(13)
C1 C3 C2 59.46(9)
N4 C5 C4 110.56(12)
N4 C5 C6 111.63(12)
C4 C5 C6 112.26(14)
N4 C8 C9 110.89(12)
N4 C8 C7 111.10(12)
C9 C8 C7 112.88(12)
N5 C11 C12 110.62(11)
N5 C11 C10 112.19(12)
C12 C11 C10 114.48(12)
N5 C14 C13 111.21(17)
N5 C14 C15 110.10(14)
C13 C14 C15 111.76(16)
N2 C16 C17 144.38(12)
N2 C16 C18 153.42(12)
C17 C16 C18 60.01(9)
N6 C17 C16 147.20(12)
N6 C17 C18 152.72(13)
C16 C17 C18 60.06(9)
N7 C18 C17 153.37(14)
N7 C18 C16 146.22(14)
C17 C18 C16 59.93(9)
N6 C20 C19 110.36(11)
N6 C20 C21 112.17(11)
C19 C20 C21 111.59(12)
N6 C23 C24 110.99(13)
N6 C23 C22 112.03(12)
C24 C23 C22 111.85(14)
N7 C26 C25 109.50(15)
N7 C26 C27 112.30(14)
C25 C26 C27 111.83(15)
N7 C29 C30 110.90(17)
N7 C29 C28 111.3(2)
C30 C29 C28 113.24(19)
N3 C31 C32 113.28(12)
C31 C32 C33 114.12(14)
C32 C33 C34 113.32(17)

loop_
_geom_bond_atom_site_label_1
_geom_bond_atom_site_label_2
_geom_bond_distance
N1 C1 1.3365(18)
N1 C 1.3409(17)
N2 C16 1.3341(17)
N2 C 1.3552(17)
N3 C 1.3547(18)
N3 C31 1.4687(18)
N4 C2 1.3325(17)
N4 C8 1.4753(18)
N4 C5 1.4852(18)
N5 C3 1.3341(17)
N5 C14 1.4723(18)
N5 C11 1.4842(18)
N6 C17 1.3365(17)
N6 C23 1.4735(17)
N6 C20 1.4900(16)
N7 C18 1.3329(18)
N7 C29 1.456(2)
N7 C26 1.496(2)
B F3 1.381(2)
B F4 1.391(2)
B F1 1.392(2)
B F2 1.394(2)
C1 C2 1.3877(18)
C1 C3 1.3987(18)
C2 C3 1.3995(17)
C4 C5 1.519(2)
C5 C6 1.521(2)
C7 C8 1.529(2)
C8 C9 1.529(2)
C10 C11 1.5253(19)
C11 C12 1.523(2)
C13 C14 1.522(3)
C14 C15 1.527(3)
C16 C17 1.3940(18)
C16 C18 1.3959(18)
C17 C18 1.3952(18)
C19 C20 1.521(2)
C20 C21 1.524(2)
C22 C23 1.521(2)
C23 C24 1.521(2)
C25 C26 1.502(3)
C26 C27 1.518(3)
C28 C29 1.519(3)
C29 C30 1.485(3)
C31 C32 1.521(2)
C32 C33 1.523(3)
C33 C34 1.525(3)

loop_
_geom_hbond_atom_site_label_D
_geom_hbond_atom_site_label_H
_geom_hbond_atom_site_label_A
_geom_hbond_distance_DH
_geom_hbond_distance_HA
_geom_hbond_distance_DA
_geom_hbond_angle_DHA
N3 H1 F2 0.80(2) 2.23(2) 2.9660(17) 152.6(19)
